data_1518478
loop_
_publ_author_name
'Commarieu, Basile'
'Claverie, Jerome P.'

_publ_section_title
;
 Bypassing the lack of reactivity of endo-substituted norbornenes with the
 catalytic rectification--insertion mechanism
;
_journal_issue 4
_journal_name_full 'Chem. Sci.'
_journal_page_first 2172
_journal_paper_doi 10.1039/C4SC03575E
_journal_volume 6
_journal_year 2015
_chemical_formula_sum 'C22 H35 F6 O6 Pd Sb'
_chemical_formula_weight 737.65
_chemical_name_systematic
; 
 ? 
;
_space_group_crystal_system orthorhombic
_space_group_IT_number 33
_space_group_name_Hall 'P 2c -2n'
_space_group_name_H-M_alt 'P n a 21'
_symmetry_space_group_name_Hall 'P 2c -2n'
_symmetry_space_group_name_H-M 'P n a 21'
_atom_sites_solution_hydrogens geom
_audit_creation_method SHELXL-2013
_audit_update_record
;
2014-11-17 deposited with the CCDC.
2014-12-24 downloaded from the CCDC.
;
_cell_angle_alpha 90
_cell_angle_beta 90
_cell_angle_gamma 90
_cell_formula_units_Z 4
_cell_length_a 16.758(3)
_cell_length_b 16.947(4)
_cell_length_c 9.5046(19)
_cell_measurement_reflns_used 3837
_cell_measurement_temperature 200(2)
_cell_measurement_theta_max 24.68
_cell_measurement_theta_min 2.40
_cell_volume 2699.3(10)
_computing_cell_refinement 'Bruker SAINT'
_computing_data_collection 'Bruker APEX2'
_computing_data_reduction 'Bruker SAINT'
_computing_molecular_graphics 'Bruker SHELXTL'
_computing_publication_material 'Bruker SHELXTL'
_computing_structure_refinement 'SHELXL-2013 (Sheldrick, 2013)'
_computing_structure_solution 'SHELXS-97 (Sheldrick 2008)'
_diffrn_ambient_temperature 200(2)
_diffrn_detector_area_resol_mean 8.33
_diffrn_measured_fraction_theta_full 0.998
_diffrn_measured_fraction_theta_max 0.990
_diffrn_measurement_device_type 'Bruker APEX-II CCD'
_diffrn_measurement_method '\f and \w scans'
_diffrn_radiation_type MoK\a
_diffrn_radiation_wavelength 0.71073
_diffrn_reflns_av_R_equivalents 0.0356
_diffrn_reflns_av_unetI/netI 0.0424
_diffrn_reflns_Laue_measured_fraction_full 0.998
_diffrn_reflns_Laue_measured_fraction_max 0.990
_diffrn_reflns_limit_h_max 22
_diffrn_reflns_limit_h_min -21
_diffrn_reflns_limit_k_max 22
_diffrn_reflns_limit_k_min -22
_diffrn_reflns_limit_l_max 12
_diffrn_reflns_limit_l_min -11
_diffrn_reflns_number 17478
_diffrn_reflns_point_group_measured_fraction_full 0.972
_diffrn_reflns_point_group_measured_fraction_max 0.944
_diffrn_reflns_theta_full 25.000
_diffrn_reflns_theta_max 27.809
_diffrn_reflns_theta_min 1.709
_exptl_absorpt_coefficient_mu 1.743
_exptl_absorpt_correction_T_max 0.7456
_exptl_absorpt_correction_T_min 0.6048
_exptl_absorpt_correction_type multi-scan
_exptl_absorpt_process_details 'APEX2 (Bruker, 2007)'
_exptl_crystal_colour colourless
_exptl_crystal_density_diffrn 1.815
_exptl_crystal_description block
_exptl_crystal_F_000 1464
_exptl_crystal_size_max 0.421
_exptl_crystal_size_mid 0.149
_exptl_crystal_size_min 0.119
_refine_diff_density_max 0.375
_refine_diff_density_min -0.542
_refine_diff_density_rms 0.079
_refine_ls_abs_structure_details
; 
 Flack x determined using 2133 quotients [(I+)-(I-)]/[(I+)+(I-)] 
 (Parsons and Flack (2004), Acta Cryst. A60, s61). 
;
_refine_ls_abs_structure_Flack 0.031(15)
_refine_ls_extinction_method none
_refine_ls_goodness_of_fit_ref 1.030
_refine_ls_hydrogen_treatment constr
_refine_ls_matrix_type full
_refine_ls_number_parameters 331
_refine_ls_number_reflns 6048
_refine_ls_number_restraints 109
_refine_ls_restrained_S_all 1.027
_refine_ls_R_factor_all 0.0404
_refine_ls_R_factor_gt 0.0330
_refine_ls_shift/su_max 0.001
_refine_ls_shift/su_mean 0.000
_refine_ls_structure_factor_coef Fsqd
_refine_ls_weighting_details 'w=1/[\s^2^(Fo^2^)+(0.0222P)^2^+1.3018P] where P=(Fo^2^+2Fc^2^)/3'
_refine_ls_weighting_scheme calc
_refine_ls_wR_factor_gt 0.0620
_refine_ls_wR_factor_ref 0.0670
_reflns_Friedel_coverage 0.799
_reflns_Friedel_fraction_full 0.942
_reflns_Friedel_fraction_max 0.892
_reflns_number_gt 5361
_reflns_number_total 6048
_reflns_threshold_expression 'I > 2\s(I)'
_cod_data_source_file c4sc03575e2.cif
_cod_data_source_block clav010a
_cod_depositor_comments 'Adding full bibliography for 1518476--1518480.cif.'
_cod_database_code 1518478
_shelx_space_group_comment
; 
The symmetry employed for this shelxl refinement is uniquely defined 
by the following loop, which should always be used as a source of 
symmetry information in preference to the above space-group names. 
They are only intended as comments. 
;
_shelx_estimated_absorpt_t_min 0.527
_shelx_estimated_absorpt_t_max 0.819
_shelxl_version_number 2013-3

loop_
_space_group_symop_operation_xyz
'x, y, z'
'-x, -y, z+1/2'
'-x+1/2, y+1/2, z+1/2'
'x+1/2, -y+1/2, z'

loop_
_atom_site_label
_atom_site_type_symbol
_atom_site_fract_x
_atom_site_fract_y
_atom_site_fract_z
_atom_site_U_iso_or_equiv
_atom_site_adp_type
_atom_site_occupancy
_atom_site_site_symmetry_order
_atom_site_calc_flag
_atom_site_refinement_flags_posn
_atom_site_refinement_flags_adp
_atom_site_refinement_flags_occupancy
_atom_site_disorder_assembly
_atom_site_disorder_group
Pd Pd 0.39194(2) 0.25776(2) 0.42063(5) 0.03091(12) Uani 1 1 d . . . . .
Sb Sb 0.35988(2) 0.85670(2) 0.39017(4) 0.03883(12) Uani 1 1 d . . . . .
F1 F 0.3296(4) 0.9439(3) 0.4946(6) 0.0926(18) Uani 1 1 d . . . . .
F2 F 0.3839(3) 0.9226(3) 0.2399(5) 0.0688(14) Uani 1 1 d . . . . .
F3 F 0.4639(3) 0.8677(3) 0.4549(7) 0.111(2) Uani 1 1 d . . . . .
F4 F 0.3376(3) 0.7910(3) 0.5436(6) 0.0750(16) Uani 1 1 d . . . . .
F5 F 0.2574(3) 0.8445(4) 0.3304(7) 0.112(2) Uani 1 1 d . . . . .
F6 F 0.3949(5) 0.7701(3) 0.2905(7) 0.113(3) Uani 1 1 d . . . . .
O1 O 0.5414(3) 0.5094(2) 0.2326(5) 0.0434(11) Uani 1 1 d . . . . .
O2 O 0.4602(3) 0.5577(2) 0.0662(5) 0.0420(11) Uani 1 1 d . . . . .
O3 O 0.6341(3) 0.3454(3) 0.2969(5) 0.0426(11) Uani 1 1 d . . . . .
O4 O 0.6687(3) 0.4199(3) 0.1113(5) 0.0478(12) Uani 1 1 d . . . . .
O5 O 0.4764(2) 0.16774(19) 0.3886(6) 0.0396(10) Uani 1 1 d . U . . .
O6 O 0.3401(3) 0.1755(3) 0.5802(5) 0.0482(12) Uani 1 1 d . U . . .
C1 C 0.3304(5) 0.3576(4) 0.5093(9) 0.0477(19) Uani 1 1 d . . . . .
H1A H 0.3665 0.4006 0.5021 0.057 Uiso 1 1 calc R U . . .
H1B H 0.3223 0.3323 0.5973 0.057 Uiso 1 1 calc R U . . .
C2 C 0.2898(4) 0.3320(3) 0.3923(10) 0.0458(16) Uani 1 1 d . . . . .
H2 H 0.2372 0.3063 0.4116 0.055 Uiso 1 1 calc R U . . .
C3 C 0.2983(4) 0.3677(4) 0.2489(9) 0.0493(19) Uani 1 1 d . . . . .
H3A H 0.2623 0.4138 0.2406 0.059 Uiso 1 1 calc R U . . .
H3B H 0.2824 0.3285 0.1768 0.059 Uiso 1 1 calc R U . . .
C4 C 0.3848(4) 0.3937(3) 0.2226(7) 0.0353(15) Uani 1 1 d . . . . .
H4 H 0.3941 0.4478 0.2615 0.042 Uiso 1 1 calc R U . . .
C5 C 0.4061(4) 0.3911(4) 0.0661(7) 0.0385(15) Uani 1 1 d . . . . .
H5 H 0.3650 0.4147 0.0025 0.046 Uiso 1 1 calc R U . . .
C6 C 0.4917(4) 0.4247(3) 0.0462(6) 0.0345(14) Uani 1 1 d . . . . .
H6 H 0.5014 0.4346 -0.0561 0.041 Uiso 1 1 calc R U . . .
C7 C 0.5452(4) 0.3549(3) 0.0962(6) 0.0324(14) Uani 1 1 d . . . . .
H7 H 0.5655 0.3296 0.0081 0.039 Uiso 1 1 calc R U . . .
C8 C 0.4846(4) 0.2960(3) 0.1578(7) 0.0346(14) Uani 1 1 d . . . . .
H8 H 0.5058 0.2415 0.1732 0.041 Uiso 1 1 calc R U . . .
C9 C 0.4451(3) 0.3339(3) 0.2872(6) 0.0287(13) Uani 1 1 d . . . . .
H9 H 0.4867 0.3640 0.3403 0.034 Uiso 1 1 calc R U . . .
C10 C 0.4206(4) 0.3028(4) 0.0437(7) 0.0447(17) Uani 1 1 d . . . . .
H10A H 0.3728 0.2704 0.0641 0.054 Uiso 1 1 calc R U . . .
H10B H 0.4412 0.2906 -0.0514 0.054 Uiso 1 1 calc R U . . .
C11 C 0.5022(5) 0.5005(4) 0.1263(7) 0.0311(13) Uani 1 1 d . . . . .
C12 C 0.4585(5) 0.6318(4) 0.1391(7) 0.0466(19) Uani 1 1 d . . . . .
H12A H 0.4317 0.6251 0.2300 0.070 Uiso 1 1 calc R U . . .
H12B H 0.4294 0.6707 0.0825 0.070 Uiso 1 1 calc R U . . .
H12C H 0.5132 0.6502 0.1546 0.070 Uiso 1 1 calc R U . . .
C13 C 0.6188(4) 0.3723(3) 0.1837(7) 0.0355(14) Uani 1 1 d . . . . .
C14 C 0.7387(5) 0.4446(5) 0.1854(10) 0.074(3) Uani 1 1 d . . . . .
H14A H 0.7232 0.4752 0.2684 0.111 Uiso 1 1 calc R U . . .
H14B H 0.7717 0.4773 0.1234 0.111 Uiso 1 1 calc R U . . .
H14C H 0.7692 0.3981 0.2150 0.111 Uiso 1 1 calc R U . . .
C15 C 0.5594(4) 0.1688(3) 0.4320(9) 0.0460(17) Uani 1 1 d . U . . .
H15A H 0.5638 0.1747 0.5353 0.055 Uiso 1 1 calc R U . . .
H15B H 0.5884 0.2128 0.3863 0.055 Uiso 1 1 calc R U . . .
C16 C 0.5922(4) 0.0912(4) 0.3858(12) 0.072(3) Uani 1 1 d D U . . .
H16A H 0.6139 0.0945 0.2891 0.087 Uiso 1 1 calc R U . A 1
H16B H 0.6348 0.0729 0.4502 0.087 Uiso 1 1 calc R U . A 1
C17 C 0.5238(6) 0.0394(6) 0.391(2) 0.062(4) Uani 0.65(2) 1 d D U P B 1
H17A H 0.5132 0.0218 0.4888 0.074 Uiso 0.65(2) 1 calc R U P B 1
H17B H 0.5318 -0.0075 0.3307 0.074 Uiso 0.65(2) 1 calc R U P B 1
C17' C 0.5319(9) 0.0496(14) 0.298(3) 0.062(4) Uani 0.35(2) 1 d D U P B 2
H17C H 0.5293 -0.0072 0.3219 0.074 Uiso 0.35(2) 1 calc R U P B 2
H17D H 0.5441 0.0553 0.1964 0.074 Uiso 0.35(2) 1 calc R U P B 2
C18 C 0.4553(4) 0.0913(4) 0.3357(10) 0.061(2) Uani 1 1 d D U . . .
H18A H 0.4533 0.0909 0.2316 0.073 Uiso 1 1 calc R U . B 1
H18B H 0.4031 0.0737 0.3732 0.073 Uiso 1 1 calc R U . B 1
C19 C 0.3831(6) 0.1634(7) 0.7076(10) 0.091(4) Uani 1 1 d . U . . .
H19A H 0.4064 0.2138 0.7405 0.109 Uiso 1 1 calc R U . . .
H19B H 0.4269 0.1252 0.6924 0.109 Uiso 1 1 calc R U . . .
C20 C 0.3262(5) 0.1326(5) 0.8132(9) 0.074(2) Uani 1 1 d . U . . .
H20A H 0.3513 0.0909 0.8713 0.088 Uiso 1 1 calc R U . . .
H20B H 0.3071 0.1753 0.8757 0.088 Uiso 1 1 calc R U . . .
C21 C 0.2609(6) 0.1005(6) 0.7296(10) 0.079(3) Uani 1 1 d . U . . .
H21A H 0.2098 0.1043 0.7812 0.095 Uiso 1 1 calc R U . . .
H21B H 0.2710 0.0445 0.7055 0.095 Uiso 1 1 calc R U . . .
C22 C 0.2594(5) 0.1508(5) 0.5995(9) 0.069(2) Uani 1 1 d . U . . .
H22A H 0.2406 0.1200 0.5175 0.082 Uiso 1 1 calc R U . . .
H22B H 0.2239 0.1969 0.6126 0.082 Uiso 1 1 calc R U . . .

loop_
_atom_site_aniso_label
_atom_site_aniso_U_11
_atom_site_aniso_U_22
_atom_site_aniso_U_33
_atom_site_aniso_U_23
_atom_site_aniso_U_13
_atom_site_aniso_U_12
Pd 0.0257(2) 0.02988(19) 0.0371(3) 0.0038(2) -0.0022(3) 0.00178(15)
Sb 0.0427(2) 0.03181(17) 0.0420(3) 0.00074(19) 0.0074(2) 0.00713(16)
F1 0.147(5) 0.051(3) 0.080(4) -0.012(3) 0.045(4) 0.017(3)
F2 0.099(4) 0.055(3) 0.053(3) 0.014(2) 0.017(3) 0.010(2)
F3 0.057(3) 0.142(5) 0.134(6) 0.043(4) -0.022(3) -0.010(3)
F4 0.083(4) 0.062(3) 0.080(4) 0.032(3) 0.040(3) 0.031(3)
F5 0.077(4) 0.141(5) 0.118(5) 0.027(4) -0.039(3) -0.031(4)
F6 0.201(7) 0.050(3) 0.088(5) -0.012(3) 0.064(4) 0.032(4)
O1 0.058(3) 0.040(2) 0.032(3) -0.006(2) -0.003(2) 0.000(2)
O2 0.062(3) 0.031(2) 0.033(3) 0.0034(18) -0.005(2) 0.010(2)
O3 0.039(3) 0.050(3) 0.039(3) 0.008(2) -0.004(2) -0.001(2)
O4 0.045(3) 0.053(3) 0.045(3) 0.004(2) 0.006(2) -0.011(2)
O5 0.029(2) 0.0263(16) 0.063(3) -0.001(2) -0.007(2) 0.0007(14)
O6 0.037(3) 0.057(3) 0.051(3) 0.018(2) -0.002(2) -0.008(2)
C1 0.047(5) 0.038(4) 0.058(5) 0.009(3) 0.013(4) 0.012(3)
C2 0.027(3) 0.043(3) 0.067(5) 0.004(4) -0.006(4) 0.010(2)
C3 0.034(4) 0.043(4) 0.071(6) 0.016(4) -0.010(4) 0.007(3)
C4 0.034(4) 0.029(3) 0.042(4) 0.006(3) -0.007(3) 0.003(3)
C5 0.046(4) 0.037(3) 0.033(4) 0.005(3) -0.016(3) 0.001(3)
C6 0.052(4) 0.031(3) 0.020(3) 0.002(2) -0.003(3) 0.004(3)
C7 0.044(4) 0.028(3) 0.025(3) 0.000(2) 0.005(3) 0.003(3)
C8 0.047(4) 0.024(3) 0.033(4) -0.002(2) -0.004(3) 0.004(2)
C9 0.032(3) 0.024(3) 0.030(4) 0.004(2) -0.008(3) -0.001(2)
C10 0.056(5) 0.040(3) 0.038(4) -0.005(3) -0.010(3) -0.007(3)
C11 0.040(3) 0.027(2) 0.026(3) -0.002(2) 0.007(3) -0.002(2)
C12 0.065(5) 0.033(3) 0.043(4) -0.001(3) 0.012(4) 0.011(3)
C13 0.043(4) 0.029(3) 0.034(4) -0.003(3) 0.007(3) 0.003(3)
C14 0.054(5) 0.092(7) 0.077(7) 0.002(5) 0.007(5) -0.030(5)
C15 0.035(3) 0.042(3) 0.061(5) 0.005(3) -0.012(4) 0.003(2)
C16 0.050(4) 0.070(4) 0.097(7) -0.031(5) -0.017(5) 0.023(3)
C17 0.043(5) 0.035(4) 0.107(13) -0.006(7) 0.007(7) 0.008(3)
C17' 0.043(5) 0.035(4) 0.107(13) -0.006(7) 0.007(7) 0.008(3)
C18 0.038(4) 0.038(3) 0.108(7) -0.017(4) -0.006(4) -0.001(3)
C19 0.066(6) 0.130(8) 0.077(7) 0.060(6) -0.024(5) -0.029(6)
C20 0.070(6) 0.090(6) 0.061(5) 0.029(5) 0.004(4) 0.008(5)
C21 0.083(7) 0.073(6) 0.080(7) 0.022(5) 0.010(5) -0.029(5)
C22 0.045(5) 0.092(6) 0.069(6) 0.014(5) -0.002(4) -0.027(4)

loop_
_atom_type_symbol
_atom_type_description
_atom_type_scat_dispersion_real
_atom_type_scat_dispersion_imag
_atom_type_scat_source
C C 0.0033 0.0016 'International Tables Vol C Tables 4.2.6.8 and 6.1.1.4'
H H 0.0000 0.0000 'International Tables Vol C Tables 4.2.6.8 and 6.1.1.4'
O O 0.0106 0.0060 'International Tables Vol C Tables 4.2.6.8 and 6.1.1.4'
Pd Pd -0.9988 1.0072 'International Tables Vol C Tables 4.2.6.8 and 6.1.1.4'
Sb Sb -0.5866 1.5461 'International Tables Vol C Tables 4.2.6.8 and 6.1.1.4'
F F 0.0171 0.0103 'International Tables Vol C Tables 4.2.6.8 and 6.1.1.4'

loop_
_geom_angle_atom_site_label_1
_geom_angle_atom_site_label_2
_geom_angle_atom_site_label_3
_geom_angle
C9 Pd O5 94.3(2)
C9 Pd C2 84.2(3)
O5 Pd C2 161.1(3)
C9 Pd C1 87.4(3)
O5 Pd C1 161.6(3)
C2 Pd C1 37.3(3)
C9 Pd O6 175.7(2)
O5 Pd O6 84.68(18)
C2 Pd O6 98.1(2)
C1 Pd O6 92.2(2)
F5 Sb F6 92.8(3)
F5 Sb F1 90.0(3)
F6 Sb F1 177.2(3)
F5 Sb F3 178.6(3)
F6 Sb F3 87.2(3)
F1 Sb F3 90.0(3)
F5 Sb F2 91.9(3)
F6 Sb F2 90.8(2)
F1 Sb F2 89.5(2)
F3 Sb F2 89.5(2)
F5 Sb F4 89.3(3)
F6 Sb F4 89.4(2)
F1 Sb F4 90.2(2)
F3 Sb F4 89.4(2)
F2 Sb F4 178.8(2)
C11 O2 C12 116.2(5)
C13 O4 C14 115.6(6)
C18 O5 C15 110.3(4)
C18 O5 Pd 122.7(3)
C15 O5 Pd 126.5(3)
C19 O6 C22 109.1(6)
C19 O6 Pd 118.0(4)
C22 O6 Pd 129.7(5)
C2 C1 Pd 70.9(4)
C2 C1 H1A 120.0
Pd C1 H1A 105.6
C2 C1 H1B 120.0
Pd C1 H1B 93.4
H1A C1 H1B 120.0
C1 C2 C3 124.2(6)
C1 C2 Pd 71.8(4)
C3 C2 Pd 106.0(5)
C1 C2 H2 115.2
C3 C2 H2 115.2
Pd C2 H2 115.2
C2 C3 C4 110.7(6)
C2 C3 H3A 109.5
C4 C3 H3A 109.5
C2 C3 H3B 109.5
C4 C3 H3B 109.5
H3A C3 H3B 108.1
C5 C4 C3 111.8(5)
C5 C4 C9 102.3(5)
C3 C4 C9 111.2(5)
C5 C4 H4 110.5
C3 C4 H4 110.5
C9 C4 H4 110.5
C4 C5 C10 101.6(5)
C4 C5 C6 108.9(5)
C10 C5 C6 101.2(5)
C4 C5 H5 114.5
C10 C5 H5 114.5
C6 C5 H5 114.5
C11 C6 C5 111.1(5)
C11 C6 C7 115.2(6)
C5 C6 C7 102.4(5)
C11 C6 H6 109.3
C5 C6 H6 109.3
C7 C6 H6 109.3
C13 C7 C8 117.0(5)
C13 C7 C6 119.1(5)
C8 C7 C6 103.2(5)
C13 C7 H7 105.4
C8 C7 H7 105.4
C6 C7 H7 105.4
C10 C8 C9 103.5(5)
C10 C8 C7 98.3(5)
C9 C8 C7 108.6(5)
C10 C8 H8 114.9
C9 C8 H8 114.9
C7 C8 H8 114.9
C8 C9 C4 103.6(5)
C8 C9 Pd 115.3(4)
C4 C9 Pd 112.2(4)
C8 C9 H9 108.5
C4 C9 H9 108.5
Pd C9 H9 108.5
C8 C10 C5 94.9(5)
C8 C10 H10A 112.8
C5 C10 H10A 112.8
C8 C10 H10B 112.8
C5 C10 H10B 112.8
H10A C10 H10B 110.2
O1 C11 O2 123.6(6)
O1 C11 C6 126.3(6)
O2 C11 C6 110.1(6)
O2 C12 H12A 109.5
O2 C12 H12B 109.5
H12A C12 H12B 109.5
O2 C12 H12C 109.5
H12A C12 H12C 109.5
H12B C12 H12C 109.5
O3 C13 O4 123.5(6)
O3 C13 C7 126.4(6)
O4 C13 C7 110.0(6)
O4 C14 H14A 109.5
O4 C14 H14B 109.5
H14A C14 H14B 109.5
O4 C14 H14C 109.5
H14A C14 H14C 109.5
H14B C14 H14C 109.5
O5 C15 C16 105.0(5)
O5 C15 H15A 110.8
C16 C15 H15A 110.8
O5 C15 H15B 110.8
C16 C15 H15B 110.8
H15A C15 H15B 108.8
C17 C16 C15 103.5(7)
C17' C16 C15 109.5(8)
C17 C16 H16A 111.1
C15 C16 H16A 111.1
C17 C16 H16B 111.1
C15 C16 H16B 111.1
H16A C16 H16B 109.0
C16 C17 C18 103.4(8)
C16 C17 H17A 111.1
C18 C17 H17A 111.1
C16 C17 H17B 111.1
C18 C17 H17B 111.1
H17A C17 H17B 109.0
C16 C17' C18 102.9(12)
C16 C17' H17C 111.2
C18 C17' H17C 111.2
C16 C17' H17D 111.2
C18 C17' H17D 111.2
H17C C17' H17D 109.1
O5 C18 C17' 107.2(8)
O5 C18 C17 102.2(7)
O5 C18 H18A 111.3
C17 C18 H18A 111.3
O5 C18 H18B 111.3
C17 C18 H18B 111.3
H18A C18 H18B 109.2
O6 C19 C20 107.6(7)
O6 C19 H19A 110.2
C20 C19 H19A 110.2
O6 C19 H19B 110.2
C20 C19 H19B 110.2
H19A C19 H19B 108.5
C21 C20 C19 104.2(8)
C21 C20 H20A 110.9
C19 C20 H20A 110.9
C21 C20 H20B 110.9
C19 C20 H20B 110.9
H20A C20 H20B 108.9
C20 C21 C22 104.5(7)
C20 C21 H21A 110.9
C22 C21 H21A 110.9
C20 C21 H21B 110.9
C22 C21 H21B 110.9
H21A C21 H21B 108.9
O6 C22 C21 104.8(7)
O6 C22 H22A 110.8
C21 C22 H22A 110.8
O6 C22 H22B 110.8
C21 C22 H22B 110.8
H22A C22 H22B 108.9

loop_
_geom_bond_atom_site_label_1
_geom_bond_atom_site_label_2
_geom_bond_distance
Pd C9 2.016(6)
Pd O5 2.103(3)
Pd C2 2.141(5)
Pd C1 2.153(6)
Pd O6 2.236(5)
Sb F5 1.821(5)
Sb F6 1.843(5)
Sb F1 1.851(4)
Sb F3 1.858(5)
Sb F2 1.858(4)
Sb F4 1.872(4)
O1 C11 1.215(8)
O2 C11 1.327(8)
O2 C12 1.435(7)
O3 C13 1.197(8)
O4 C13 1.350(8)
O4 C14 1.430(9)
O5 C18 1.435(7)
O5 C15 1.452(7)
O6 C19 1.424(10)
O6 C22 1.427(8)
C1 C2 1.373(11)
C1 H1A 0.9500
C1 H1B 0.9500
C2 C3 1.498(11)
C2 H2 1.0000
C3 C4 1.536(9)
C3 H3A 0.9900
C3 H3B 0.9900
C4 C5 1.530(9)
C4 C9 1.559(8)
C4 H4 1.0000
C5 C10 1.532(8)
C5 C6 1.554(9)
C5 H5 1.0000
C6 C11 1.503(9)
C6 C7 1.560(8)
C6 H6 1.0000
C7 C13 1.516(9)
C7 C8 1.539(8)
C7 H7 1.0000
C8 C10 1.531(9)
C8 C9 1.537(8)
C8 H8 1.0000
C9 H9 1.0000
C10 H10A 0.9900
C10 H10B 0.9900
C12 H12A 0.9800
C12 H12B 0.9800
C12 H12C 0.9800
C14 H14A 0.9800
C14 H14B 0.9800
C14 H14C 0.9800
C15 C16 1.491(8)
C15 H15A 0.9900
C15 H15B 0.9900
C16 C17 1.444(11)
C16 C17' 1.488(18)
C16 H16A 0.9900
C16 H16B 0.9900
C17 C18 1.540(12)
C17 H17A 0.9900
C17 H17B 0.9900
C17' C18 1.509(17)
C17' H17C 0.9900
C17' H17D 0.9900
C18 H18A 0.9900
C18 H18B 0.9900
C19 C20 1.479(12)
C19 H19A 0.9900
C19 H19B 0.9900
C20 C21 1.458(12)
C20 H20A 0.9900
C20 H20B 0.9900
C21 C22 1.502(11)
C21 H21A 0.9900
C21 H21B 0.9900
C22 H22A 0.9900
C22 H22B 0.9900

loop_
_geom_torsion_atom_site_label_1
_geom_torsion_atom_site_label_2
_geom_torsion_atom_site_label_3
_geom_torsion_atom_site_label_4
_geom_torsion
Pd C1 C2 C3 -97.4(6)
C1 C2 C3 C4 36.1(9)
Pd C2 C3 C4 -42.5(6)
C2 C3 C4 C5 151.5(5)
C2 C3 C4 C9 38.0(8)
C3 C4 C5 C10 -78.4(6)
C9 C4 C5 C10 40.6(6)
C3 C4 C5 C6 175.3(5)
C9 C4 C5 C6 -65.7(6)
C4 C5 C6 C11 -46.7(6)
C10 C5 C6 C11 -153.2(5)
C4 C5 C6 C7 76.9(6)
C10 C5 C6 C7 -29.6(6)
C11 C6 C7 C13 -18.8(8)
C5 C6 C7 C13 -139.6(6)
C11 C6 C7 C8 112.8(6)
C5 C6 C7 C8 -8.0(6)
C13 C7 C8 C10 175.5(5)
C6 C7 C8 C10 42.6(6)
C13 C7 C8 C9 68.1(6)
C6 C7 C8 C9 -64.8(6)
C10 C8 C9 C4 -27.5(6)
C7 C8 C9 C4 76.2(6)
C10 C8 C9 Pd 95.5(5)
C7 C8 C9 Pd -160.8(4)
C5 C4 C9 C8 -7.9(6)
C3 C4 C9 C8 111.5(6)
C5 C4 C9 Pd -132.9(4)
C3 C4 C9 Pd -13.5(7)
C9 C8 C10 C5 51.2(6)
C7 C8 C10 C5 -60.3(5)
C4 C5 C10 C8 -56.4(6)
C6 C5 C10 C8 55.8(6)
C12 O2 C11 O1 -4.0(10)
C12 O2 C11 C6 174.3(5)
C5 C6 C11 O1 107.8(8)
C7 C6 C11 O1 -8.1(10)
C5 C6 C11 O2 -70.4(7)
C7 C6 C11 O2 173.7(5)
C14 O4 C13 O3 -7.2(9)
C14 O4 C13 C7 176.6(6)
C8 C7 C13 O3 -0.8(9)
C6 C7 C13 O3 124.5(7)
C8 C7 C13 O4 175.3(5)
C6 C7 C13 O4 -59.4(7)
C18 O5 C15 C16 7.1(9)
Pd O5 C15 C16 179.4(5)
O5 C15 C16 C17 -29.4(12)
O5 C15 C16 C17' 8.0(17)
C17' C16 C17 C18 -65.2(14)
C15 C16 C17 C18 39.4(14)
C17 C16 C17' C18 67.6(15)
C15 C16 C17' C18 -19(2)
C15 O5 C18 C17' -19.3(16)
Pd O5 C18 C17' 168.1(14)
C15 O5 C18 C17 16.4(11)
Pd O5 C18 C17 -156.1(8)
C16 C17' C18 O5 23(2)
C16 C17' C18 C17 -63.8(15)
C16 C17 C18 O5 -34.7(14)
C16 C17 C18 C17' 68.0(14)
C22 O6 C19 C20 -2.1(11)
Pd O6 C19 C20 159.6(6)
O6 C19 C20 C21 20.7(11)
C19 C20 C21 C22 -30.4(11)
C19 O6 C22 C21 -16.8(10)
Pd O6 C22 C21 -175.8(5)
C20 C21 C22 O6 29.5(10)
